data_7123069
loop_
_publ_author_name
'Liu, Jun'
'Min, Yang'
'Dou, Chuandong'
'Tian, Hongkun'
'Wang, Lixiang'

_publ_section_title
;
 A Disk-Type Polyarene Containing Four B\\leftarrow N Units
;
_journal_name_full 'Chemical Communications'
_journal_paper_doi 10.1039/C9CC00769E
_journal_year 2019
_chemical_formula_moiety 'C20 H8 Br4 N4'
_chemical_formula_sum 'C20 H8 Br4 N4'
_chemical_formula_weight 623.94
_chemical_name_systematic TBNP
_space_group_crystal_system monoclinic
_space_group_IT_number 14
_space_group_name_Hall '-P 2yn'
_space_group_name_H-M_alt 'P 1 21/n 1'
_symmetry_space_group_name_Hall '-P 2yn'
_symmetry_space_group_name_H-M 'P 1 21/n 1'
_atom_sites_solution_hydrogens mixed
_atom_sites_solution_primary direct
_audit_creation_date 2018-08-17
_audit_creation_method
;
Olex2 1.2
(compiled 2017.03.28 svn.r3405 for OlexSys, GUI svn.r5337)
;
_audit_update_record
;
2018-12-29 deposited with the CCDC.    2019-02-28 downloaded from the CCDC.
;
_cell_angle_alpha 90
_cell_angle_beta 98.727(2)
_cell_angle_gamma 90
_cell_formula_units_Z 4
_cell_length_a 7.3870(9)
_cell_length_b 15.2414(18)
_cell_length_c 17.567(2)
_cell_measurement_reflns_used 3002
_cell_measurement_temperature 273.15
_cell_measurement_theta_max 25.43
_cell_measurement_theta_min 2.35
_cell_volume 1954.9(4)
_computing_cell_refinement 'SAINT v6.45A (Bruker, 2003)'
_computing_data_reduction 'SAINT v6.45A (Bruker, 2003)'
_computing_molecular_graphics 'Olex2 (Dolomanov et al., 2009)'
_computing_publication_material 'Olex2 (Dolomanov et al., 2009)'
_computing_structure_refinement 'XL (Sheldrick, 2008)'
_computing_structure_solution 'XS (Sheldrick, 2008)'
_diffrn_ambient_temperature 273.15
_diffrn_measured_fraction_theta_full 0.997
_diffrn_measured_fraction_theta_max 0.993
_diffrn_measurement_device_type 'CCD area detector'
_diffrn_measurement_method 'phi and omega scans'
_diffrn_radiation_monochromator graphite
_diffrn_radiation_type MoK\a
_diffrn_radiation_wavelength 0.71073
_diffrn_reflns_av_R_equivalents 0.0266
_diffrn_reflns_av_unetI/netI 0.0338
_diffrn_reflns_Laue_measured_fraction_full 0.997
_diffrn_reflns_Laue_measured_fraction_max 0.993
_diffrn_reflns_limit_h_max 9
_diffrn_reflns_limit_h_min -9
_diffrn_reflns_limit_k_max 19
_diffrn_reflns_limit_k_min -18
_diffrn_reflns_limit_l_max 14
_diffrn_reflns_limit_l_min -21
_diffrn_reflns_number 10995
_diffrn_reflns_point_group_measured_fraction_full 0.997
_diffrn_reflns_point_group_measured_fraction_max 0.993
_diffrn_reflns_theta_full 25.242
_diffrn_reflns_theta_max 26.394
_diffrn_reflns_theta_min 1.778
_exptl_absorpt_coefficient_mu 8.249
_exptl_absorpt_correction_T_max 0.176925
_exptl_absorpt_correction_T_min 0.146238
_exptl_absorpt_correction_type multi-scan
_exptl_absorpt_process_details
;
SADABS v.2.10 (Bruker,2003) was used for absorption correction.
R(int) was 0.0931 before and 0.0224 after correction.
The Ratio of minimum to maximum transmission is 0.5373.
The \l/2 correction factor is 0.0015.
;
_exptl_crystal_colour yellow
_exptl_crystal_colour_primary yellow
_exptl_crystal_density_diffrn 2.120
_exptl_crystal_description cube
_exptl_crystal_F_000 1184
_exptl_crystal_recrystallization_method 'Re-crystallisation from solvent: CHCl3 and CH3OH'
_exptl_crystal_size_max 0.25
_exptl_crystal_size_mid 0.23
_exptl_crystal_size_min 0.21
_refine_diff_density_max 0.528
_refine_diff_density_min -0.642
_refine_diff_density_rms 0.132
_refine_ls_extinction_method none
_refine_ls_goodness_of_fit_ref 1.020
_refine_ls_hydrogen_treatment mixed
_refine_ls_matrix_type full
_refine_ls_number_parameters 271
_refine_ls_number_reflns 3979
_refine_ls_number_restraints 0
_refine_ls_restrained_S_all 1.020
_refine_ls_R_factor_all 0.0572
_refine_ls_R_factor_gt 0.0335
_refine_ls_shift/su_max 0.000
_refine_ls_shift/su_mean 0.000
_refine_ls_structure_factor_coef Fsqd
_refine_ls_weighting_details 'w=1/[\s^2^(Fo^2^)+(0.0696P)^2^] where P=(Fo^2^+2Fc^2^)/3'
_refine_ls_weighting_scheme calc
_refine_ls_wR_factor_gt 0.0886
_refine_ls_wR_factor_ref 0.1156
_reflns_Friedel_coverage 0.000
_reflns_number_gt 2822
_reflns_number_total 3979
_reflns_threshold_expression 'I > 2\s(I)'
_cod_data_source_file c9cc00769e2.cif
_cod_data_source_block 2
_cod_database_code 7123069
_shelx_shelxl_version_number 2016/6
_shelx_space_group_comment
;
The symmetry employed for this shelxl refinement is uniquely defined
by the following loop, which should always be used as a source of
symmetry information in preference to the above space-group names.
They are only intended as comments.
;
_shelx_estimated_absorpt_t_max 0.276
_shelx_estimated_absorpt_t_min 0.232
_olex2_refinement_description
;
1. Fixed Uiso
 At 1.2 times of:
  All C(H) groups
2.a Aromatic/amide H refined with riding coordinates:
 C19(H19), C18(H18)
;
_olex2_submission_special_instructions 'No special instructions were received'

loop_
_space_group_symop_operation_xyz
'x, y, z'
'-x+1/2, y+1/2, -z+1/2'
'-x, -y, -z'
'x-1/2, -y-1/2, z-1/2'

loop_
_atom_site_label
_atom_site_type_symbol
_atom_site_fract_x
_atom_site_fract_y
_atom_site_fract_z
_atom_site_U_iso_or_equiv
_atom_site_adp_type
_atom_site_occupancy
_atom_site_site_symmetry_order
_atom_site_calc_flag
_atom_site_refinement_flags_posn
Br4 Br 0.20967(7) 0.31560(3) 0.13829(3) 0.05805(17) Uani 1 1 d .
Br1 Br 0.08819(7) 0.18592(3) 0.54160(3) 0.05592(17) Uani 1 1 d .
Br2 Br 0.30280(7) 0.05157(3) 0.46014(3) 0.05119(16) Uani 1 1 d .
Br3 Br 0.00538(8) 0.45156(4) 0.22391(3) 0.06634(19) Uani 1 1 d .
C7 C 0.2831(5) 0.3302(3) 0.4425(2) 0.0372(9) Uani 1 1 d .
C12 C 0.3233(6) 0.2357(3) 0.4332(2) 0.0371(9) Uani 1 1 d .
C13 C 0.2547(5) 0.1713(3) 0.4713(2) 0.0363(9) Uani 1 1 d .
C1 C 0.2262(7) 0.4904(4) 0.5868(3) 0.0556(13) Uani 1 1 d .
H1 H 0.219(7) 0.452(3) 0.620(3) 0.067 Uiso 1 1 d R
N1 N 0.2687(5) 0.3627(2) 0.5107(2) 0.0419(8) Uani 1 1 d .
N2 N 0.2635(5) 0.4719(2) 0.3796(2) 0.0462(9) Uani 1 1 d .
C9 C 0.2964(6) 0.3450(3) 0.3005(2) 0.0411(10) Uani 1 1 d .
C3 C 0.2220(7) 0.6330(3) 0.5286(4) 0.0619(14) Uani 1 1 d .
H3 H 0.210(7) 0.701(4) 0.535(3) 0.074 Uiso 1 1 d R
C5 C 0.2499(6) 0.5060(3) 0.4507(3) 0.0455(11) Uani 1 1 d .
C8 C 0.2755(6) 0.3860(3) 0.3754(2) 0.0403(10) Uani 1 1 d .
C2 C 0.2151(7) 0.5793(3) 0.5924(3) 0.0599(14) Uani 1 1 d .
H2 H 0.207(7) 0.602(3) 0.645(3) 0.072 Uiso 1 1 d R
N3 N 0.5803(5) 0.1610(2) 0.3914(2) 0.0403(8) Uani 1 1 d .
N4 N 0.5567(5) 0.2713(2) 0.2604(2) 0.0455(9) Uani 1 1 d .
C16 C 0.6893(6) 0.2089(3) 0.2749(2) 0.0433(10) Uani 1 1 d .
C11 C 0.4524(6) 0.2202(3) 0.3767(2) 0.0382(9) Uani 1 1 d .
C10 C 0.4391(6) 0.2760(3) 0.3099(2) 0.0390(10) Uani 1 1 d .
C15 C 0.7000(5) 0.1522(3) 0.3396(2) 0.0394(10) Uani 1 1 d .
C17 C 0.8228(7) 0.2005(4) 0.2248(3) 0.0566(13) Uani 1 1 d .
H17 H 0.819(6) 0.246(3) 0.184(3) 0.068 Uiso 1 1 d R
C19 C 0.9574(6) 0.0798(4) 0.3004(3) 0.0579(13) Uani 1 1 d .
H19 H 1.046605 0.036286 0.307674 0.069 Uiso 1 1 calc R
C20 C 0.8372(6) 0.0870(3) 0.3510(3) 0.0485(11) Uani 1 1 d .
H20 H 0.845(6) 0.047(3) 0.394(3) 0.058 Uiso 1 1 d R
C18 C 0.9504(7) 0.1363(4) 0.2376(3) 0.0627(14) Uani 1 1 d .
H18 H 1.035004 0.129832 0.203794 0.075 Uiso 1 1 calc R
C6 C 0.2482(6) 0.4516(3) 0.5151(3) 0.0428(10) Uani 1 1 d .
C14 C 0.1924(6) 0.3679(3) 0.2337(3) 0.0439(10) Uani 1 1 d .
C4 C 0.2387(7) 0.5981(3) 0.4585(3) 0.0562(13) Uani 1 1 d .
H4 H 0.235(7) 0.632(3) 0.414(3) 0.067 Uiso 1 1 d R

loop_
_atom_site_aniso_label
_atom_site_aniso_U_11
_atom_site_aniso_U_22
_atom_site_aniso_U_33
_atom_site_aniso_U_23
_atom_site_aniso_U_13
_atom_site_aniso_U_12
Br4 0.0651(4) 0.0689(4) 0.0434(3) 0.0003(2) 0.0186(2) 0.0116(3)
Br1 0.0621(3) 0.0554(3) 0.0577(3) 0.0008(2) 0.0328(3) 0.0007(2)
Br2 0.0532(3) 0.0381(3) 0.0651(3) 0.0122(2) 0.0181(2) 0.0115(2)
Br3 0.0739(4) 0.0713(4) 0.0554(3) 0.0118(3) 0.0151(3) 0.0365(3)
C7 0.030(2) 0.037(2) 0.047(3) -0.0007(19) 0.0142(19) 0.0006(17)
C12 0.041(2) 0.038(2) 0.033(2) 0.0000(17) 0.0073(18) 0.0043(18)
C13 0.032(2) 0.040(2) 0.038(2) 0.0028(18) 0.0083(18) 0.0086(17)
C1 0.059(3) 0.057(3) 0.050(3) -0.016(2) 0.008(3) 0.004(3)
N1 0.038(2) 0.045(2) 0.045(2) -0.0046(17) 0.0129(16) 0.0032(16)
N2 0.049(2) 0.037(2) 0.057(2) 0.0023(17) 0.0210(18) 0.0031(17)
C9 0.052(3) 0.034(2) 0.041(2) 0.0040(18) 0.016(2) 0.0003(19)
C3 0.050(3) 0.041(3) 0.093(4) -0.020(3) 0.008(3) -0.004(2)
C5 0.030(2) 0.046(3) 0.063(3) -0.009(2) 0.013(2) -0.0036(18)
C8 0.043(3) 0.037(2) 0.044(3) 0.0000(18) 0.016(2) 0.0050(18)
C2 0.050(3) 0.058(3) 0.071(4) -0.027(3) 0.003(3) 0.002(2)
N3 0.043(2) 0.0363(19) 0.043(2) -0.0036(15) 0.0102(16) 0.0039(16)
N4 0.047(2) 0.045(2) 0.048(2) 0.0012(17) 0.0189(18) 0.0025(17)
C16 0.043(3) 0.043(2) 0.046(3) -0.005(2) 0.013(2) 0.002(2)
C11 0.040(2) 0.037(2) 0.038(2) -0.0048(18) 0.0103(19) -0.0017(19)
C10 0.040(2) 0.034(2) 0.045(3) -0.0028(18) 0.0137(19) 0.0015(18)
C15 0.032(2) 0.040(2) 0.047(3) -0.0080(19) 0.0103(19) -0.0018(18)
C17 0.046(3) 0.071(4) 0.057(3) 0.002(3) 0.019(2) 0.003(3)
C19 0.040(3) 0.073(3) 0.061(3) -0.010(3) 0.009(2) 0.017(2)
C20 0.043(3) 0.053(3) 0.050(3) -0.005(2) 0.005(2) 0.007(2)
C18 0.054(3) 0.077(4) 0.061(4) -0.011(3) 0.024(3) 0.011(3)
C6 0.038(2) 0.041(2) 0.051(3) -0.006(2) 0.012(2) 0.0026(19)
C14 0.046(3) 0.040(2) 0.050(3) 0.004(2) 0.022(2) 0.008(2)
C4 0.058(3) 0.040(3) 0.072(4) -0.008(2) 0.013(3) -0.005(2)

loop_
_atom_type_symbol
_atom_type_description
_atom_type_scat_dispersion_real
_atom_type_scat_dispersion_imag
_atom_type_scat_source
C C 0.0033 0.0016 'International Tables Vol C Tables 4.2.6.8 and 6.1.1.4'
H H 0.0000 0.0000 'International Tables Vol C Tables 4.2.6.8 and 6.1.1.4'
Br Br -0.2901 2.4595 'International Tables Vol C Tables 4.2.6.8 and 6.1.1.4'
N N 0.0061 0.0033 'International Tables Vol C Tables 4.2.6.8 and 6.1.1.4'

loop_
_geom_angle_atom_site_label_1
_geom_angle_atom_site_label_2
_geom_angle_atom_site_label_3
_geom_angle
N1 C7 C12 120.7(4)
N1 C7 C8 121.4(4)
C8 C7 C12 117.7(4)
C7 C12 C11 112.6(3)
C13 C12 C7 124.3(4)
C13 C12 C11 123.1(4)
Br2 C13 Br1 109.6(2)
C12 C13 Br1 125.4(3)
C12 C13 Br2 125.0(3)
C2 C1 C6 119.6(5)
C7 N1 C6 116.7(4)
C8 N2 C5 116.3(4)
C10 C9 C8 111.6(4)
C14 C9 C8 122.7(4)
C14 C9 C10 125.7(4)
C4 C3 C2 121.0(5)
N2 C5 C6 121.4(4)
N2 C5 C4 118.6(4)
C6 C5 C4 120.0(4)
C7 C8 C9 118.5(4)
N2 C8 C7 122.3(4)
N2 C8 C9 119.1(4)
C1 C2 C3 121.0(5)
C11 N3 C15 117.3(4)
C10 N4 C16 116.2(4)
N4 C16 C15 121.7(4)
N4 C16 C17 119.6(4)
C15 C16 C17 118.7(4)
N3 C11 C12 119.6(4)
N3 C11 C10 121.8(4)
C10 C11 C12 118.4(4)
N4 C10 C9 119.6(4)
N4 C10 C11 122.3(4)
C11 C10 C9 118.0(4)
N3 C15 C16 120.6(4)
N3 C15 C20 119.8(4)
C20 C15 C16 119.5(4)
C18 C17 C16 119.6(5)
C20 C19 C18 121.4(5)
C19 C20 C15 119.5(5)
C17 C18 C19 121.2(5)
N1 C6 C1 119.3(4)
N1 C6 C5 121.7(4)
C5 C6 C1 119.0(4)
Br3 C14 Br4 110.9(2)
C9 C14 Br4 124.1(3)
C9 C14 Br3 125.0(3)
C3 C4 C5 119.4(5)

loop_
_geom_bond_atom_site_label_1
_geom_bond_atom_site_label_2
_geom_bond_distance
Br4 C14 1.878(4)
Br1 C13 1.885(4)
Br2 C13 1.875(4)
Br3 C14 1.868(4)
C7 C12 1.484(5)
C7 N1 1.316(5)
C7 C8 1.447(6)
C12 C13 1.330(5)
C12 C11 1.496(5)
C1 C2 1.363(7)
C1 C6 1.423(6)
N1 C6 1.367(5)
N2 C5 1.369(5)
N2 C8 1.315(5)
C9 C8 1.485(6)
C9 C10 1.480(6)
C9 C14 1.348(6)
C3 C2 1.394(7)
C3 C4 1.364(7)
C5 C6 1.404(6)
C5 C4 1.414(6)
N3 C11 1.304(5)
N3 C15 1.368(5)
N4 C16 1.361(5)
N4 C10 1.321(5)
C16 C15 1.420(6)
C16 C17 1.423(6)
C11 C10 1.440(6)
C15 C20 1.413(6)
C17 C18 1.353(7)
C19 C20 1.352(6)
C19 C18 1.395(7)
